data_4337676
loop_
_publ_author_name
'Kodama, Shintaro'
'Taya, Nobuto'
'Ishii, Youichi'

_publ_section_title
;
 A Novel Octanuclear Vanadium(V) Oxide Cluster Complex Having an
 Unprecedented Neutral V8O20 Core Functionalized with
 4,4'-Di-tert-butyl-2,2'-bipyridine.
;
_journal_issue 6
_journal_name_full 'Inorganic chemistry'
_journal_page_first 2754
_journal_page_last 2756
_journal_paper_doi 10.1021/ic4031393
_journal_volume 53
_journal_year 2014
_chemical_formula_moiety 'C42 H72 N4 O16 V4'
_chemical_formula_sum 'C42 H72 N4 O16 V4'
_chemical_formula_weight 1092.81
_space_group_IT_number 14
_symmetry_cell_setting monoclinic
_symmetry_Int_Tables_number 14
_symmetry_space_group_name_Hall '-P 2yn'
_symmetry_space_group_name_H-M 'P 1 21/n 1'
_atom_sites_solution_hydrogens geom
_atom_sites_solution_primary direct
_atom_sites_solution_secondary difmap
_cell_angle_alpha 90.0000
_cell_angle_beta 107.9280(17)
_cell_angle_gamma 90.0000
_cell_formula_units_Z 2
_cell_length_a 15.487(3)
_cell_length_b 9.6470(15)
_cell_length_c 18.471(3)
_cell_measurement_reflns_used 6308
_cell_measurement_temperature 123
_cell_measurement_theta_max 27.52
_cell_measurement_theta_min 3.01
_cell_volume 2625.6(8)
_computing_cell_refinement CrystalClear
_computing_data_collection 'CrystalClear (Rigaku Inc., 2008)'
_computing_data_reduction CrystalClear
_computing_molecular_graphics 'CrystalStructure 4.0'
_computing_publication_material 'CrystalStructure 4.0 (Rigaku, 2010)'
_computing_structure_refinement 'SHELXL97 (Sheldrick, 2008)'
_computing_structure_solution 'Il Milione (Burla, et al., 2007)'
_diffrn_ambient_temperature 123
_diffrn_detector_area_resol_mean 7.314
_diffrn_measured_fraction_theta_full 0.992
_diffrn_measured_fraction_theta_max 0.992
_diffrn_measurement_device_type 'Rigaku Mercury70'
_diffrn_measurement_method \w
_diffrn_radiation_type 'Mo K\a'
_diffrn_radiation_wavelength 0.71075
_diffrn_reflns_av_R_equivalents 0.0486
_diffrn_reflns_limit_h_max 20
_diffrn_reflns_limit_h_min -18
_diffrn_reflns_limit_k_max 9
_diffrn_reflns_limit_k_min -12
_diffrn_reflns_limit_l_max 16
_diffrn_reflns_limit_l_min -23
_diffrn_reflns_number 19817
_diffrn_reflns_theta_full 27.50
_diffrn_reflns_theta_max 27.49
_diffrn_standards_number 0
_exptl_absorpt_coefficient_mu 0.756
_exptl_absorpt_correction_T_max 0.891
_exptl_absorpt_correction_T_min 0.581
_exptl_absorpt_correction_type multi-scan
_exptl_absorpt_process_details 'REQAB (Rigaku, 1998)'
_exptl_crystal_colour yellow
_exptl_crystal_density_diffrn 1.382
_exptl_crystal_density_method 'not measured'
_exptl_crystal_description prism
_exptl_crystal_F_000 1144.00
_exptl_crystal_size_max 0.660
_exptl_crystal_size_mid 0.310
_exptl_crystal_size_min 0.152
_refine_diff_density_max 0.720
_refine_diff_density_min -0.710
_refine_ls_extinction_method none
_refine_ls_goodness_of_fit_ref 1.072
_refine_ls_hydrogen_treatment constr
_refine_ls_number_parameters 297
_refine_ls_number_reflns 5972
_refine_ls_number_restraints 0
_refine_ls_R_factor_gt 0.0507
_refine_ls_shift/su_max 0.000
_refine_ls_structure_factor_coef Fsqd
_refine_ls_weighting_details 'w = 1/[\s^2^(Fo^2^)+(0.0659P)^2^+1.2296P] where P=(Fo^2^+2Fc^2^)/3'
_refine_ls_weighting_scheme calc
_refine_ls_wR_factor_ref 0.1444
_reflns_number_gt 4952
_reflns_number_total 5972
_reflns_threshold_expression F^2^>2.0\s(F^2^)
_cod_data_source_file ic4031393_si_002.cif
_cod_data_source_block compound_2
_cod_original_cell_volume 2625.7(8)
_cod_database_code 4337676

loop_
_symmetry_equiv_pos_site_id
_symmetry_equiv_pos_as_xyz
1 +X,+Y,+Z
2 1/2-X,1/2+Y,1/2-Z
3 -X,-Y,-Z
4 1/2+X,1/2-Y,1/2+Z

loop_
_atom_site_label
_atom_site_type_symbol
_atom_site_fract_x
_atom_site_fract_y
_atom_site_fract_z
_atom_site_U_iso_or_equiv
_atom_site_adp_type
_atom_site_occupancy
_atom_site_symmetry_multiplicity
_atom_site_calc_flag
_atom_site_refinement_flags
V1 V 0.54644(3) 0.35497(4) 0.47137(2) 0.01793(13) Uani 1.0 4 d .
V2 V 0.37392(3) 0.34746(4) 0.52554(2) 0.01782(13) Uani 1.0 4 d .
O1 O 0.56339(13) 0.29878(16) 0.39550(10) 0.0255(4) Uani 1.0 4 d .
O2 O 0.27846(13) 0.26482(18) 0.49841(11) 0.0287(5) Uani 1.0 4 d .
O3 O 0.65196(11) 0.48468(16) 0.50279(10) 0.0204(4) Uani 1.0 4 d .
O4 O 0.43411(12) 0.28482(15) 0.46149(9) 0.0197(4) Uani 1.0 4 d .
O5 O 0.61360(13) 0.23523(17) 0.54114(10) 0.0256(4) Uani 1.0 4 d .
O6 O 0.51003(11) 0.45897(15) 0.57004(9) 0.0167(4) Uani 1.0 4 d .
O7 O 0.60366(17) 0.3149(3) 0.91422(15) 0.0577(7) Uani 1.0 4 d .
O8 O 0.4812(5) 0.1205(7) 0.9146(4) 0.118(2) Uiso 0.7000 4 d .
O9 O 0.4739(12) 0.0343(17) 0.9854(11) 0.136(6) Uiso 0.3000 4 d .
N1 N 0.44534(14) 0.19264(18) 0.60746(11) 0.0182(4) Uani 1.0 4 d .
N2 N 0.35956(14) 0.40239(19) 0.63474(12) 0.0203(5) Uani 1.0 4 d .
C1 C 0.6871(3) 0.1551(3) 0.5359(2) 0.0372(7) Uani 1.0 4 d .
C2 C 0.57605(17) 0.4613(3) 0.64336(13) 0.0195(5) Uani 1.0 4 d .
C3 C 0.48600(17) 0.0831(2) 0.58739(14) 0.0209(5) Uani 1.0 4 d .
C4 C 0.53820(18) -0.0106(3) 0.63976(15) 0.0212(5) Uani 1.0 4 d .
C5 C 0.55162(16) 0.0083(2) 0.71680(14) 0.0181(5) Uani 1.0 4 d .
C6 C 0.50702(17) 0.1207(3) 0.73730(14) 0.0188(5) Uani 1.0 4 d .
C7 C 0.45485(16) 0.2092(2) 0.68217(13) 0.0171(5) Uani 1.0 4 d .
C8 C 0.40137(17) 0.3270(3) 0.69729(14) 0.0192(5) Uani 1.0 4 d .
C9 C 0.39273(19) 0.3569(3) 0.76810(15) 0.0232(6) Uani 1.0 4 d .
C10 C 0.33779(19) 0.4673(3) 0.77650(16) 0.0262(6) Uani 1.0 4 d .
C11 C 0.2944(2) 0.5419(3) 0.71045(17) 0.0300(6) Uani 1.0 4 d .
C12 C 0.30684(18) 0.5079(3) 0.64219(16) 0.0263(6) Uani 1.0 4 d .
C13 C 0.60941(18) -0.0898(3) 0.77717(15) 0.0239(6) Uani 1.0 4 d .
C14 C 0.3238(3) 0.5051(3) 0.85209(18) 0.0369(8) Uani 1.0 4 d .
C15 C 0.6706(3) -0.1799(3) 0.74581(19) 0.0428(8) Uani 1.0 4 d .
C16 C 0.5448(3) -0.1827(3) 0.80366(19) 0.0408(8) Uani 1.0 4 d .
C17 C 0.6687(2) -0.0060(3) 0.84499(18) 0.0390(8) Uani 1.0 4 d .
C18 C 0.3783(3) 0.4143(4) 0.91780(19) 0.0525(10) Uani 1.0 4 d .
C19 C 0.2229(3) 0.4861(4) 0.8442(3) 0.0568(11) Uani 1.0 4 d .
C20 C 0.3477(4) 0.6591(4) 0.8690(3) 0.0748(16) Uani 1.0 4 d .
C21 C 0.6258(3) 0.4073(4) 0.8642(3) 0.0577(11) Uani 1.0 4 d .
H1A H 0.7422 0.2120 0.5497 0.0447 Uiso 1.0 4 calc R
H1B H 0.6747 0.1215 0.4836 0.0447 Uiso 1.0 4 calc R
H1C H 0.6957 0.0760 0.5706 0.0447 Uiso 1.0 4 calc R
H2A H 0.6289 0.5149 0.6411 0.0233 Uiso 1.0 4 calc R
H2B H 0.5948 0.3663 0.6595 0.0233 Uiso 1.0 4 calc R
H2C H 0.5499 0.5044 0.6799 0.0233 Uiso 1.0 4 calc R
H3 H 0.4788 0.0690 0.5350 0.0251 Uiso 1.0 4 calc R
H4 H 0.5648 -0.0878 0.6228 0.0255 Uiso 1.0 4 calc R
H6 H 0.5126 0.1363 0.7893 0.0226 Uiso 1.0 4 calc R
H7 H 0.6507 0.2731 0.9399 0.0692 Uiso 1.0 4 calc R
H9 H 0.4241 0.3025 0.8110 0.0278 Uiso 1.0 4 calc R
H11 H 0.2557 0.6170 0.7128 0.0359 Uiso 1.0 4 calc R
H12 H 0.2768 0.5614 0.5985 0.0315 Uiso 1.0 4 calc R
H15A H 0.6332 -0.2372 0.7041 0.0513 Uiso 1.0 4 calc R
H15B H 0.7077 -0.2399 0.7863 0.0513 Uiso 1.0 4 calc R
H15C H 0.7103 -0.1205 0.7269 0.0513 Uiso 1.0 4 calc R
H16A H 0.5800 -0.2501 0.8408 0.0490 Uiso 1.0 4 calc R
H16B H 0.5043 -0.2318 0.7598 0.0490 Uiso 1.0 4 calc R
H16C H 0.5086 -0.1255 0.8274 0.0490 Uiso 1.0 4 calc R
H17A H 0.7073 -0.0694 0.8828 0.0467 Uiso 1.0 4 calc R
H17B H 0.6297 0.0463 0.8681 0.0467 Uiso 1.0 4 calc R
H17C H 0.7069 0.0584 0.8274 0.0467 Uiso 1.0 4 calc R
H18A H 0.4427 0.4187 0.9215 0.0630 Uiso 1.0 4 calc R
H18B H 0.3571 0.3182 0.9088 0.0630 Uiso 1.0 4 calc R
H18C H 0.3701 0.4475 0.9654 0.0630 Uiso 1.0 4 calc R
H19A H 0.1863 0.5466 0.8037 0.0682 Uiso 1.0 4 calc R
H19B H 0.2125 0.5104 0.8924 0.0682 Uiso 1.0 4 calc R
H19C H 0.2055 0.3893 0.8316 0.0682 Uiso 1.0 4 calc R
H20A H 0.4111 0.6749 0.8714 0.0897 Uiso 1.0 4 calc R
H20B H 0.3394 0.6842 0.9178 0.0897 Uiso 1.0 4 calc R
H20C H 0.3079 0.7164 0.8285 0.0897 Uiso 1.0 4 calc R
H21A H 0.5717 0.4602 0.8364 0.0692 Uiso 1.0 4 calc R
H21B H 0.6481 0.3553 0.8280 0.0692 Uiso 1.0 4 calc R
H21C H 0.6730 0.4712 0.8932 0.0692 Uiso 1.0 4 calc R

loop_
_atom_site_aniso_label
_atom_site_aniso_U_11
_atom_site_aniso_U_22
_atom_site_aniso_U_33
_atom_site_aniso_U_12
_atom_site_aniso_U_13
_atom_site_aniso_U_23
V1 0.0227(3) 0.0150(2) 0.0161(3) 0.00157(14) 0.00610(19) -0.00035(13)
V2 0.0176(3) 0.0192(2) 0.0145(3) -0.00233(14) 0.00191(18) -0.00003(13)
O1 0.0341(11) 0.0199(8) 0.0250(10) -0.0007(7) 0.0128(9) -0.0037(7)
O2 0.0257(11) 0.0327(10) 0.0245(10) -0.0091(8) 0.0029(9) 0.0011(8)
O3 0.0187(10) 0.0235(8) 0.0177(9) 0.0013(7) 0.0039(8) 0.0022(7)
O4 0.0266(10) 0.0169(8) 0.0142(9) -0.0042(7) 0.0045(8) -0.0026(6)
O5 0.0288(11) 0.0226(8) 0.0260(10) 0.0076(7) 0.0095(9) 0.0052(7)
O6 0.0172(9) 0.0181(7) 0.0128(8) -0.0012(6) 0.0015(7) -0.0004(6)
O7 0.0424(16) 0.0766(17) 0.0559(18) 0.0307(13) 0.0177(14) 0.0163(14)
N1 0.0211(11) 0.0170(9) 0.0162(10) -0.0018(8) 0.0054(9) -0.0016(7)
N2 0.0199(11) 0.0207(9) 0.0205(11) 0.0008(8) 0.0066(9) 0.0015(8)
C1 0.0311(18) 0.0355(15) 0.0420(19) 0.0115(12) 0.0066(15) 0.0014(12)
C2 0.0202(13) 0.0223(11) 0.0121(11) -0.0019(9) -0.0006(10) -0.0005(9)
C3 0.0284(15) 0.0152(10) 0.0201(13) -0.0033(9) 0.0086(11) -0.0037(9)
C4 0.0271(14) 0.0134(10) 0.0257(14) -0.0020(9) 0.0118(11) -0.0045(9)
C5 0.0173(13) 0.0167(10) 0.0197(12) -0.0043(9) 0.0049(10) -0.0003(9)
C6 0.0203(13) 0.0199(10) 0.0162(12) -0.0004(9) 0.0056(11) -0.0009(9)
C7 0.0199(13) 0.0181(10) 0.0150(12) -0.0040(9) 0.0080(10) -0.0022(8)
C8 0.0167(13) 0.0212(11) 0.0206(13) 0.0014(9) 0.0070(11) 0.0015(9)
C9 0.0246(15) 0.0250(12) 0.0226(14) 0.0034(10) 0.0111(12) 0.0018(9)
C10 0.0281(15) 0.0256(12) 0.0294(15) 0.0022(10) 0.0156(13) -0.0013(10)
C11 0.0328(16) 0.0282(13) 0.0345(16) 0.0105(11) 0.0186(14) 0.0025(11)
C12 0.0252(15) 0.0243(12) 0.0303(15) 0.0078(10) 0.0099(12) 0.0058(10)
C13 0.0242(14) 0.0192(11) 0.0249(14) 0.0046(10) 0.0024(11) 0.0000(9)
C14 0.053(2) 0.0328(14) 0.0362(18) 0.0087(13) 0.0299(16) -0.0000(12)
C15 0.046(2) 0.0416(16) 0.0376(19) 0.0229(15) 0.0085(16) 0.0000(14)
C16 0.041(2) 0.0352(15) 0.0415(19) 0.0014(13) 0.0062(16) 0.0183(14)
C17 0.0335(18) 0.0336(14) 0.0347(17) 0.0085(13) -0.0116(14) -0.0083(12)
C18 0.057(3) 0.080(3) 0.0259(17) 0.0218(19) 0.0196(17) -0.0024(16)
C19 0.062(3) 0.066(3) 0.061(3) 0.0296(19) 0.046(3) 0.0222(19)
C20 0.134(5) 0.051(3) 0.064(3) -0.017(3) 0.068(4) -0.0207(19)
C21 0.037(2) 0.0445(19) 0.073(3) -0.0094(15) -0.0114(19) 0.0073(18)

loop_
_atom_type_symbol
_atom_type_description
_atom_type_scat_dispersion_real
_atom_type_scat_dispersion_imag
_atom_type_scat_source
C C 0.0033 0.0016
;
International Tables for Crystallography
(1992, Vol. C, Tables 4.2.6.8 and 6.1.1.4)
;
H H 0.0000 0.0000
;
International Tables for Crystallography
(1992, Vol. C, Table 6.1.1.4)
;
N N 0.0061 0.0033
;
International Tables for Crystallography
(1992, Vol. C, Tables 4.2.6.8 and 6.1.1.4)
;
O O 0.0106 0.0060
;
International Tables for Crystallography
(1992, Vol. C, Tables 4.2.6.8 and 6.1.1.4)
;
V V 0.3005 0.5294
;
International Tables for Crystallography
(1992, Vol. C, Tables 4.2.6.8 and 6.1.1.4)
;

loop_
_geom_angle_atom_site_label_1
_geom_angle_atom_site_label_2
_geom_angle_atom_site_label_3
_geom_angle
_geom_angle_publ_flag
_geom_angle_site_symmetry_1
_geom_angle_site_symmetry_3
V2 V1 V2 112.791(18) yes . 3_666
V2 V1 O1 131.27(7) yes . .
V2 V1 O3 128.64(6) yes . .
V2 V1 O4 30.77(6) yes . .
V2 V1 O5 96.78(8) yes . .
V2 V1 O6 46.70(4) yes . .
V2 V1 O6 80.24(6) yes . 3_666
V2 V1 O1 99.06(7) yes 3_666 .
V2 V1 O3 30.03(5) yes 3_666 .
V2 V1 O4 134.72(6) yes 3_666 .
V2 V1 O5 116.03(6) yes 3_666 .
V2 V1 O6 77.04(5) yes 3_666 .
V2 V1 O6 47.01(5) yes 3_666 3_666
O1 V1 O3 97.28(9) yes . .
O1 V1 O4 101.28(9) yes . .
O1 V1 O5 101.25(9) yes . .
O1 V1 O6 172.11(7) yes . .
O1 V1 O6 97.87(8) yes . 3_666
O3 V1 O4 158.75(8) yes . .
O3 V1 O5 87.32(8) yes . .
O3 V1 O6 82.80(7) yes . .
O3 V1 O6 77.04(7) yes . 3_666
O4 V1 O5 99.00(9) yes . .
O4 V1 O6 77.40(7) yes . .
O4 V1 O6 90.19(7) yes . 3_666
O5 V1 O6 86.63(8) yes . .
O5 V1 O6 156.66(7) yes . 3_666
O6 V1 O6 74.43(7) yes . 3_666
V1 V2 V1 67.209(16) yes . 3_666
V1 V2 O2 134.53(8) yes . .
V1 V2 O3 91.32(7) yes . 3_666
V1 V2 O4 30.82(5) yes . .
V1 V2 O6 47.11(5) yes . .
V1 V2 N1 86.38(7) yes . .
V1 V2 N2 129.48(6) yes . .
V1 V2 O2 141.09(7) yes 3_666 .
V1 V2 O3 35.74(6) yes 3_666 3_666
V1 V2 O4 92.22(6) yes 3_666 .
V1 V2 O6 40.82(4) yes 3_666 .
V1 V2 N1 120.45(6) yes 3_666 .
V1 V2 N2 84.89(6) yes 3_666 .
O2 V2 O3 105.43(9) yes . 3_666
O2 V2 O4 103.72(10) yes . .
O2 V2 O6 176.97(9) yes . .
O2 V2 N1 95.62(9) yes . .
O2 V2 N2 93.62(10) yes . .
O3 V2 O4 103.54(9) yes 3_666 .
O3 V2 O6 76.56(7) yes 3_666 .
O3 V2 N1 152.30(8) yes 3_666 .
O3 V2 N2 88.38(9) yes 3_666 .
O4 V2 O6 77.85(7) yes . .
O4 V2 N1 88.37(8) yes . .
O4 V2 N2 155.24(8) yes . .
O6 V2 N1 81.80(7) yes . .
O6 V2 N2 84.11(8) yes . .
N1 V2 N2 72.24(8) yes . .
V1 O3 V2 114.23(9) yes . 3_666
V1 O4 V2 118.40(9) yes . .
V1 O5 C1 127.2(2) yes . .
V1 O6 V1 105.57(8) yes . 3_666
V1 O6 V2 86.19(6) yes . .
V1 O6 C2 118.80(15) yes . .
V1 O6 V2 92.17(6) yes 3_666 .
V1 O6 C2 116.23(13) yes 3_666 .
V2 O6 C2 131.55(15) yes . .
O8 O9 O9 121(2) yes . 3_657
V2 N1 C3 122.13(17) yes . .
V2 N1 C7 120.16(15) yes . .
C3 N1 C7 117.59(19) yes . .
V2 N2 C8 120.42(18) yes . .
V2 N2 C12 121.57(17) yes . .
C8 N2 C12 118.0(3) yes . .
N1 C3 C4 122.9(3) yes . .
C3 C4 C5 120.1(3) yes . .
C4 C5 C6 116.7(2) yes . .
C4 C5 C13 122.5(3) yes . .
C6 C5 C13 120.7(3) yes . .
C5 C6 C7 120.3(3) yes . .
N1 C7 C6 122.3(3) yes . .
N1 C7 C8 113.04(19) yes . .
C6 C7 C8 124.6(3) yes . .
N2 C8 C7 113.6(3) yes . .
N2 C8 C9 122.4(3) yes . .
C7 C8 C9 124.0(2) yes . .
C8 C9 C10 120.1(3) yes . .
C9 C10 C11 116.1(3) yes . .
C9 C10 C14 123.1(3) yes . .
C11 C10 C14 120.8(3) yes . .
C10 C11 C12 120.9(3) yes . .
N2 C12 C11 122.6(3) yes . .
C5 C13 C15 111.7(3) yes . .
C5 C13 C16 107.6(3) yes . .
C5 C13 C17 109.80(19) yes . .
C15 C13 C16 109.4(3) yes . .
C15 C13 C17 108.9(3) yes . .
C16 C13 C17 109.4(3) yes . .
C10 C14 C18 113.1(3) yes . .
C10 C14 C19 108.2(3) yes . .
C10 C14 C20 108.9(3) yes . .
C18 C14 C19 107.8(3) yes . .
C18 C14 C20 110.7(3) yes . .
C19 C14 C20 107.9(4) yes . .
C21 O7 H7 109.467 no . .
O5 C1 H1A 109.471 no . .
O5 C1 H1B 109.468 no . .
O5 C1 H1C 109.467 no . .
H1A C1 H1B 109.471 no . .
H1A C1 H1C 109.472 no . .
H1B C1 H1C 109.478 no . .
O6 C2 H2A 109.471 no . .
O6 C2 H2B 109.469 no . .
O6 C2 H2C 109.474 no . .
H2A C2 H2B 109.472 no . .
H2A C2 H2C 109.469 no . .
H2B C2 H2C 109.472 no . .
N1 C3 H3 118.536 no . .
C4 C3 H3 118.530 no . .
C3 C4 H4 119.960 no . .
C5 C4 H4 119.963 no . .
C5 C6 H6 119.855 no . .
C7 C6 H6 119.856 no . .
C8 C9 H9 119.950 no . .
C10 C9 H9 119.961 no . .
C10 C11 H11 119.570 no . .
C12 C11 H11 119.576 no . .
N2 C12 H12 118.688 no . .
C11 C12 H12 118.696 no . .
C13 C15 H15A 109.471 no . .
C13 C15 H15B 109.475 no . .
C13 C15 H15C 109.471 no . .
H15A C15 H15B 109.470 no . .
H15A C15 H15C 109.470 no . .
H15B C15 H15C 109.470 no . .
C13 C16 H16A 109.469 no . .
C13 C16 H16B 109.470 no . .
C13 C16 H16C 109.472 no . .
H16A C16 H16B 109.476 no . .
H16A C16 H16C 109.475 no . .
H16B C16 H16C 109.465 no . .
C13 C17 H17A 109.470 no . .
C13 C17 H17B 109.475 no . .
C13 C17 H17C 109.469 no . .
H17A C17 H17B 109.472 no . .
H17A C17 H17C 109.473 no . .
H17B C17 H17C 109.468 no . .
C14 C18 H18A 109.469 no . .
C14 C18 H18B 109.468 no . .
C14 C18 H18C 109.473 no . .
H18A C18 H18B 109.475 no . .
H18A C18 H18C 109.472 no . .
H18B C18 H18C 109.469 no . .
C14 C19 H19A 109.467 no . .
C14 C19 H19B 109.469 no . .
C14 C19 H19C 109.470 no . .
H19A C19 H19B 109.475 no . .
H19A C19 H19C 109.477 no . .
H19B C19 H19C 109.469 no . .
C14 C20 H20A 109.472 no . .
C14 C20 H20B 109.468 no . .
C14 C20 H20C 109.473 no . .
H20A C20 H20B 109.472 no . .
H20A C20 H20C 109.476 no . .
H20B C20 H20C 109.467 no . .
O7 C21 H21A 109.469 no . .
O7 C21 H21B 109.473 no . .
O7 C21 H21C 109.469 no . .
H21A C21 H21B 109.474 no . .
H21A C21 H21C 109.473 no . .
H21B C21 H21C 109.470 no . .

loop_
_geom_bond_atom_site_label_1
_geom_bond_atom_site_label_2
_geom_bond_distance
_geom_bond_publ_flag
_geom_bond_site_symmetry_2
V1 V2 3.1291(9) yes .
V1 V2 3.1180(7) yes 3_666
V1 O1 1.598(2) yes .
V1 O3 1.9974(17) yes .
V1 O4 1.8227(19) yes .
V1 O5 1.8033(17) yes .
V1 O6 2.2976(19) yes .
V1 O6 2.0396(15) yes 3_666
V2 O2 1.618(2) yes .
V2 O3 1.7110(16) yes 3_666
V2 O4 1.820(2) yes .
V2 O6 2.2825(17) yes .
V2 N1 2.1710(18) yes .
V2 N2 2.162(3) yes .
O5 C1 1.404(4) yes .
O6 C2 1.424(3) yes .
O7 C21 1.400(6) yes .
O8 O9 1.58(3) yes .
O9 O9 1.06(3) yes 3_657
N1 C3 1.339(4) yes .
N1 C7 1.351(4) yes .
N2 C8 1.350(3) yes .
N2 C12 1.338(4) yes .
C3 C4 1.387(3) yes .
C4 C5 1.385(4) yes .
C5 C6 1.399(4) yes .
C5 C13 1.525(4) yes .
C6 C7 1.383(3) yes .
C7 C8 1.482(4) yes .
C8 C9 1.386(4) yes .
C9 C10 1.401(4) yes .
C10 C11 1.398(4) yes .
C10 C14 1.522(5) yes .
C11 C12 1.373(5) yes .
C13 C15 1.526(5) yes .
C13 C16 1.532(5) yes .
C13 C17 1.535(4) yes .
C14 C18 1.524(5) yes .
C14 C19 1.536(6) yes .
C14 C20 1.540(5) yes .
O7 H7 0.840 no .
C1 H1A 0.980 no .
C1 H1B 0.980 no .
C1 H1C 0.980 no .
C2 H2A 0.980 no .
C2 H2B 0.980 no .
C2 H2C 0.980 no .
C3 H3 0.950 no .
C4 H4 0.950 no .
C6 H6 0.950 no .
C9 H9 0.950 no .
C11 H11 0.950 no .
C12 H12 0.950 no .
C15 H15A 0.980 no .
C15 H15B 0.980 no .
C15 H15C 0.980 no .
C16 H16A 0.980 no .
C16 H16B 0.980 no .
C16 H16C 0.980 no .
C17 H17A 0.980 no .
C17 H17B 0.980 no .
C17 H17C 0.980 no .
C18 H18A 0.980 no .
C18 H18B 0.980 no .
C18 H18C 0.980 no .
C19 H19A 0.980 no .
C19 H19B 0.980 no .
C19 H19C 0.980 no .
C20 H20A 0.980 no .
C20 H20B 0.980 no .
C20 H20C 0.980 no .
C21 H21A 0.980 no .
C21 H21B 0.980 no .
C21 H21C 0.980 no .

loop_
_geom_contact_atom_site_label_1
_geom_contact_atom_site_label_2
_geom_contact_distance
_geom_contact_publ_flag
_geom_contact_site_symmetry_2
O1 N2 3.234(3) no 3_666
O1 C1 3.043(4) no .
O1 C2 3.095(3) no 3_666
O1 C12 2.977(4) no 3_666
O2 C3 3.585(3) no .
O2 C12 3.468(4) no .
O3 C1 3.251(4) no .
O3 C2 3.171(4) no .
O3 C12 2.939(4) no 3_666
O4 C2 3.096(3) no 3_666
O4 C3 2.948(3) no .
O5 N1 3.229(4) no .
O5 C2 3.056(4) no .
O5 C3 2.798(4) no .
O5 C4 3.408(4) no .
O6 C7 3.452(3) no .
O6 C8 3.523(4) no .
N1 C2 3.230(3) no .
N1 C5 2.811(3) no .
N2 C2 3.356(4) no .
N2 C10 2.812(4) no .
C1 C3 3.594(5) no .
C2 C7 3.284(4) no .
C2 C8 3.413(4) no .
C3 C6 2.711(4) no .
C4 C7 2.720(4) no .
C4 C15 2.870(4) no .
C4 C16 3.427(5) no .
C6 C9 3.044(4) no .
C6 C16 3.158(4) no .
C6 C17 2.942(4) no .
C8 C11 2.711(4) no .
C9 C12 2.719(4) no .
C9 C18 2.895(5) no .
C9 C19 3.568(6) no .
C11 C19 3.050(6) no .
C11 C20 3.008(6) no .
O1 C4 3.162(3) no 3_656
O2 O7 2.783(3) no 4_454
O2 C21 3.299(4) no 4_454
O3 C17 3.290(4) no 2_656
O4 C4 3.343(3) no 3_656
O7 O2 2.783(3) no 4_555
O7 O8 2.669(8) no .
O7 C9 3.563(4) no .
O8 O7 2.669(8) no .
O8 C6 3.419(9) no .
O8 C9 3.481(7) no .
O8 C18 3.261(8) no .
C4 O1 3.162(3) no 3_656
C4 O4 3.343(3) no 3_656
C6 O8 3.419(9) no .
C7 C19 3.409(5) no 2_546
C9 O7 3.563(4) no .
C9 O8 3.481(7) no .
C9 C21 3.531(5) no .
C17 O3 3.290(4) no 2_646
C18 O8 3.261(8) no .
C19 C7 3.409(5) no 2_556
C21 O2 3.299(4) no 4_555
C21 C9 3.531(5) no .
V1 H1A 3.2387 no .
V1 H1B 2.9655 no .
V1 H2A 3.3736 no .
V1 H2A 3.1298 no 3_666
V1 H2B 3.3240 no .
V1 H2C 3.0504 no 3_666
V1 H3 3.2936 no .
V1 H12 3.4614 no 3_666
V2 H2A 3.3405 no 3_666
V2 H2B 3.5563 no .
V2 H3 3.1163 no .
V2 H12 3.0955 no .
O1 H1A 3.4104 no .
O1 H1B 2.6112 no .
O1 H2A 3.3642 no 3_666
O1 H2C 2.6678 no 3_666
O1 H12 2.7903 no 3_666
O2 H3 3.5158 no .
O2 H12 3.4105 no .
O3 H1A 2.9797 no .
O3 H1B 3.5497 no .
O3 H2A 2.7026 no .
O3 H2B 3.4709 no .
O3 H12 2.4866 no 3_666
O4 H2A 2.6719 no 3_666
O4 H2C 3.3784 no 3_666
O4 H3 2.4654 no .
O5 H2A 3.2372 no .
O5 H2B 2.6187 no .
O5 H3 2.6074 no .
N1 H2B 2.7783 no .
N1 H2C 3.4817 no .
N1 H4 3.2404 no .
N1 H6 3.2421 no .
N2 H2B 3.5463 no .
N2 H2C 2.9729 no .
N2 H9 3.2442 no .
N2 H11 3.2223 no .
C1 H3 3.3271 no .
C3 H1C 3.3573 no .
C3 H2B 3.2704 no .
C4 H1C 3.1936 no .
C4 H6 3.2361 no .
C4 H15A 2.6978 no .
C4 H15C 2.8591 no .
C4 H16B 3.2349 no .
C5 H3 3.2501 no .
C5 H15A 2.7283 no .
C5 H15B 3.3641 no .
C5 H15C 2.7083 no .
C5 H16A 3.3215 no .
C5 H16B 2.6258 no .
C5 H16C 2.6684 no .
C5 H17A 3.3498 no .
C5 H17B 2.7071 no .
C5 H17C 2.6764 no .
C6 H2B 3.2753 no .
C6 H4 3.2384 no .
C6 H9 2.7669 no .
C6 H16B 3.4281 no .
C6 H16C 2.8959 no .
C6 H17B 2.6718 no .
C6 H17C 3.0888 no .
C7 H2B 2.7799 no .
C7 H2C 3.2118 no .
C7 H3 3.1594 no .
C7 H9 2.7200 no .
C8 H2B 3.3001 no .
C8 H2C 2.9628 no .
C8 H6 2.7273 no .
C8 H12 3.1616 no .
C9 H6 2.7715 no .
C9 H11 3.2419 no .
C9 H18A 2.7628 no .
C9 H18B 2.8420 no .
C9 H19C 3.4610 no .
C9 H20A 3.5772 no .
C10 H12 3.2579 no .
C10 H18A 2.7123 no .
C10 H18B 2.7706 no .
C10 H18C 3.3741 no .
C10 H19A 2.6582 no .
C10 H19B 3.3287 no .
C10 H19C 2.6618 no .
C10 H20A 2.6731 no .
C10 H20B 3.3398 no .
C10 H20C 2.6802 no .
C11 H9 3.2436 no .
C11 H19A 2.7465 no .
C11 H19C 3.3114 no .
C11 H20A 3.2316 no .
C11 H20C 2.7113 no .
C13 H4 2.7199 no .
C13 H6 2.6951 no .
C14 H9 2.7443 no .
C14 H11 2.6883 no .
C15 H4 2.5194 no .
C15 H16A 2.6489 no .
C15 H16B 2.7130 no .
C15 H16C 3.3416 no .
C15 H17A 2.6409 no .
C15 H17B 3.3389 no .
C15 H17C 2.7107 no .
C16 H4 3.5685 no .
C16 H6 3.1156 no .
C16 H15A 2.6612 no .
C16 H15B 2.6969 no .
C16 H15C 3.3436 no .
C16 H17A 2.7203 no .
C16 H17B 2.6581 no .
C16 H17C 3.3505 no .
C17 H6 2.6937 no .
C17 H15A 3.3416 no .
C17 H15B 2.6518 no .
C17 H15C 2.6944 no .
C17 H16A 2.7146 no .
C17 H16B 3.3515 no .
C17 H16C 2.6618 no .
C18 H9 2.5332 no .
C18 H19A 3.3247 no .
C18 H19B 2.6334 no .
C18 H19C 2.6709 no .
C18 H20A 2.7531 no .
C18 H20B 2.6731 no .
C18 H20C 3.3609 no .
C19 H11 2.9164 no .
C19 H18A 3.3261 no .
C19 H18B 2.6151 no .
C19 H18C 2.6841 no .
C19 H20A 3.3407 no .
C19 H20B 2.6918 no .
C19 H20C 2.6433 no .
C20 H11 2.8260 no .
C20 H18A 2.7587 no .
C20 H18B 3.3632 no .
C20 H18C 2.6604 no .
C20 H19A 2.6505 no .
C20 H19B 2.6819 no .
C20 H19C 3.3419 no .
H1A H12 3.4446 no 3_666
H1B H3 3.4843 no .
H1B H12 3.5944 no 3_666
H1C H3 3.2197 no .
H1C H4 2.9566 no .
H1C H15C 3.4016 no .
H3 H4 2.3157 no .
H4 H15A 2.1155 no .
H4 H15B 3.4730 no .
H4 H15C 2.4912 no .
H4 H16B 3.2670 no .
H6 H9 2.2245 no .
H6 H16B 3.5892 no .
H6 H16C 2.6277 no .
H6 H17A 3.5779 no .
H6 H17B 2.1300 no .
H6 H17C 2.9683 no .
H7 H21A 2.6400 no .
H7 H21B 2.2033 no .
H7 H21C 2.1685 no .
H9 H18A 2.2675 no .
H9 H18B 2.3480 no .
H9 H18C 3.5008 no .
H11 H12 2.2979 no .
H11 H19A 2.3548 no .
H11 H19C 3.3610 no .
H11 H20A 3.2158 no .
H11 H20C 2.2525 no .
H15A H16A 2.8883 no .
H15A H16B 2.5114 no .
H15A H16C 3.5734 no .
H15A H17A 3.5351 no .
H15B H16A 2.4810 no .
H15B H16B 3.0362 no .
H15B H16C 3.5694 no .
H15B H17A 2.4262 no .
H15B H17B 3.5339 no .
H15B H17C 2.9765 no .
H15C H16A 3.5594 no .
H15C H16B 3.5904 no .
H15C H17A 2.9360 no .
H15C H17B 3.5996 no .
H15C H17C 2.5471 no .
H16A H17A 2.5660 no .
H16A H17B 2.9642 no .
H16B H17B 3.5471 no .
H16C H17A 2.9783 no .
H16C H17B 2.4426 no .
H16C H17C 3.5466 no .
H18A H19B 3.5513 no .
H18A H19C 3.5474 no .
H18A H20A 2.6320 no .
H18A H20B 3.0105 no .
H18B H19A 3.5290 no .
H18B H19B 2.8509 no .
H18B H19C 2.4403 no .
H18B H20B 3.5493 no .
H18C H19A 3.5638 no .
H18C H19B 2.4740 no .
H18C H19C 3.0074 no .
H18C H20A 2.9838 no .
H18C H20B 2.4401 no .
H18C H20C 3.5422 no .
H19A H20A 3.5397 no .
H19A H20B 2.9580 no .
H19A H20C 2.4303 no .
H19B H20A 3.5866 no .
H19B H20B 2.5160 no .
H19B H20C 2.9327 no .
H19C H20B 3.5914 no .
H19C H20C 3.5397 no .
V1 H4 3.2845 no 3_656
V2 H7 3.5272 no 4_454
O1 H4 2.7897 no 3_656
O1 H15A 3.0913 no 3_656
O1 H16B 2.8099 no 3_656
O1 H19C 3.3357 no 4_554
O2 H1C 3.5928 no 3_656
O2 H7 1.9751 no 4_454
O2 H17B 3.3173 no 4_454
O2 H17C 3.4587 no 4_454
O2 H19B 3.1527 no 2_546
O2 H20B 2.8406 no 2_546
O2 H21B 3.3785 no 4_454
O2 H21C 3.1104 no 4_454
O3 H17A 2.5800 no 2_656
O3 H17B 3.5366 no 2_656
O3 H17C 3.3020 no 2_656
O4 H4 2.4598 no 3_656
O4 H15A 2.9479 no 3_656
O5 H3 3.3759 no 3_656
O5 H15B 3.5275 no 2_656
O5 H17A 3.2901 no 2_656
O7 H6 2.8769 no .
O7 H9 2.8493 no .
O7 H17B 2.7953 no .
O7 H17C 3.5822 no .
O7 H18A 2.7270 no .
O7 H18C 3.1314 no 3_667
O7 H20B 2.9525 no 3_667
O8 H6 2.5108 no .
O8 H7 2.9185 no .
O8 H9 2.5467 no .
O8 H16C 2.9714 no .
O8 H17B 2.7843 no .
O8 H18A 2.9484 no .
O8 H18B 2.6870 no .
O9 H16C 3.4867 no .
O9 H16C 3.4974 no 3_657
O9 H18B 3.3473 no .
N1 H19A 3.3009 no 2_546
N1 H19B 3.0115 no 2_546
N2 H20C 3.3900 no 2_546
C1 H3 3.3044 no 3_656
C1 H15B 3.3423 no 2_656
C1 H17A 3.2378 no 2_656
C1 H19B 3.2199 no 4_554
C1 H21C 2.7944 no 2_646
C2 H15A 3.1445 no 1_565
C2 H15C 3.5268 no 2_656
C2 H17A 3.5467 no 2_656
C2 H17C 3.3692 no 2_656
C2 H21A 3.5875 no .
C2 H21B 3.4031 no .
C3 H1B 3.1313 no 3_656
C3 H3 2.8838 no 3_656
C3 H19B 3.2842 no 2_546
C4 H1B 3.5478 no 3_656
C4 H3 3.2061 no 3_656
C6 H19A 2.9420 no 2_546
C6 H21B 3.2327 no .
C7 H19A 2.7678 no 2_546
C7 H19B 3.1770 no 2_546
C8 H19A 3.0242 no 2_546
C8 H20C 3.3045 no 2_546
C8 H21A 3.3226 no .
C9 H11 3.3559 no 2_546
C9 H19A 3.3497 no 2_546
C9 H20C 3.3562 no 2_546
C9 H21A 2.8483 no .
C10 H20C 3.4668 no 2_546
C10 H21A 3.4472 no .
C11 H19C 3.4410 no 2_556
C11 H20C 3.4906 no 2_546
C12 H20C 3.4571 no 2_546
C15 H2A 3.4717 no 1_545
C15 H2B 3.5421 no 2_646
C15 H2C 3.5851 no 1_545
C15 H21B 3.4950 no 2_646
C16 H20A 3.0557 no 1_545
C16 H21A 3.5006 no 1_545
C17 H1A 3.3808 no 2_646
C17 H2A 3.0720 no 2_646
C17 H7 3.2722 no .
C17 H21B 3.5060 no .
C19 H1B 3.0729 no 4_455
C20 H7 3.5819 no 3_667
C20 H16C 3.5061 no 1_565
C21 H1C 3.1125 no 2_656
C21 H2C 3.3743 no .
C21 H6 3.2139 no .
C21 H9 3.1392 no .
C21 H15C 3.4610 no 2_656
C21 H16A 3.3794 no 1_565
C21 H17B 3.4837 no .
C21 H18A 3.3189 no .
C21 H18C 3.4276 no 3_667
H1A C17 3.3808 no 2_656
H1A H15B 2.9225 no 2_656
H1A H16A 2.8939 no 2_656
H1A H17A 2.4522 no 2_656
H1A H18B 3.5894 no 4_554
H1A H18C 3.2589 no 4_554
H1A H19B 3.5267 no 4_554
H1A H21C 2.7166 no 2_646
H1B C3 3.1313 no 3_656
H1B C4 3.5478 no 3_656
H1B C19 3.0729 no 4_554
H1B H3 2.9404 no 3_656
H1B H18B 3.5537 no 4_554
H1B H18C 3.2156 no 4_554
H1B H19B 2.3247 no 4_554
H1B H19C 2.9903 no 4_554
H1B H21C 3.0884 no 2_646
H1C O2 3.5928 no 3_656
H1C C21 3.1125 no 2_646
H1C H3 3.1335 no 3_656
H1C H15B 3.1529 no 2_656
H1C H19B 3.4821 no 4_554
H1C H21B 3.3313 no 2_646
H1C H21C 2.1822 no 2_646
H2A C15 3.4717 no 1_565
H2A C17 3.0720 no 2_656
H2A H15A 2.6509 no 1_565
H2A H15B 3.5014 no 1_565
H2A H15B 3.4859 no 2_656
H2A H15C 3.1806 no 2_656
H2A H17A 2.8251 no 2_656
H2A H17C 2.4636 no 2_656
H2B C15 3.5421 no 2_656
H2B H15B 3.0857 no 2_656
H2B H15C 3.1041 no 2_656
H2B H17A 3.4448 no 2_656
H2B H17C 3.5311 no 2_656
H2B H21A 3.5136 no .
H2B H21B 2.9659 no .
H2C C15 3.5851 no 1_565
H2C C21 3.3743 no .
H2C H15A 2.7790 no 1_565
H2C H16B 3.1295 no 1_565
H2C H21A 2.8382 no .
H2C H21B 3.0506 no .
H3 O5 3.3759 no 3_656
H3 C1 3.3044 no 3_656
H3 C3 2.8838 no 3_656
H3 C4 3.2061 no 3_656
H3 H1B 2.9404 no 3_656
H3 H1C 3.1335 no 3_656
H3 H3 2.0960 no 3_656
H3 H4 2.7868 no 3_656
H4 V1 3.2845 no 3_656
H4 O1 2.7897 no 3_656
H4 O4 2.4598 no 3_656
H4 H3 2.7868 no 3_656
H6 O7 2.8769 no .
H6 O8 2.5108 no .
H6 C21 3.2139 no .
H6 H7 3.2236 no .
H6 H19A 3.1519 no 2_546
H6 H21A 3.2964 no .
H6 H21B 2.9079 no .
H7 V2 3.5272 no 4_555
H7 O2 1.9751 no 4_555
H7 O8 2.9185 no .
H7 C17 3.2722 no .
H7 C20 3.5819 no 3_667
H7 H6 3.2236 no .
H7 H9 3.5946 no .
H7 H17B 2.5272 no .
H7 H17C 3.2382 no .
H7 H18A 3.4326 no .
H7 H18C 3.2819 no 3_667
H7 H20B 2.6166 no 3_667
H9 O7 2.8493 no .
H9 O8 2.5467 no .
H9 C21 3.1392 no .
H9 H7 3.5946 no .
H9 H11 3.2241 no 2_546
H9 H19A 3.3586 no 2_546
H9 H21A 2.6641 no .
H9 H21B 3.4238 no .
H11 C9 3.3559 no 2_556
H11 H9 3.2241 no 2_556
H11 H18B 3.0736 no 2_556
H11 H19C 2.8702 no 2_556
H12 H18B 3.2079 no 2_556
H12 H19C 3.3961 no 2_556
H15A O1 3.0913 no 3_656
H15A O4 2.9479 no 3_656
H15A C2 3.1445 no 1_545
H15A H2A 2.6509 no 1_545
H15A H2C 2.7790 no 1_545
H15A H17C 3.3543 no 2_646
H15B O5 3.5275 no 2_646
H15B C1 3.3423 no 2_646
H15B H1A 2.9225 no 2_646
H15B H1C 3.1529 no 2_646
H15B H2A 3.5014 no 1_545
H15B H2A 3.4859 no 2_646
H15B H2B 3.0857 no 2_646
H15B H17C 3.4144 no 2_646
H15B H21C 3.5503 no 1_545
H15C C2 3.5268 no 2_646
H15C C21 3.4610 no 2_646
H15C H2A 3.1806 no 2_646
H15C H2B 3.1041 no 2_646
H15C H21B 2.6949 no 2_646
H15C H21C 3.3811 no 2_646
H16A C21 3.3794 no 1_545
H16A H1A 2.8939 no 2_646
H16A H20A 2.9333 no 1_545
H16A H21A 2.7977 no 1_545
H16A H21C 3.0629 no 1_545
H16B O1 2.8099 no 3_656
H16B H2C 3.1295 no 1_545
H16B H19C 3.3761 no 2_546
H16B H20A 2.9962 no 1_545
H16B H21A 3.3180 no 1_545
H16C O8 2.9714 no .
H16C O9 3.4867 no .
H16C O9 3.4974 no 3_657
H16C C20 3.5061 no 1_545
H16C H20A 2.7216 no 1_545
H16C H20C 3.4681 no 1_545
H17A O3 2.5800 no 2_646
H17A O5 3.2901 no 2_646
H17A C1 3.2378 no 2_646
H17A C2 3.5467 no 2_646
H17A H1A 2.4522 no 2_646
H17A H2A 2.8251 no 2_646
H17A H2B 3.4448 no 2_646
H17B O2 3.3173 no 4_555
H17B O3 3.5366 no 2_646
H17B O7 2.7953 no .
H17B O8 2.7843 no .
H17B C21 3.4837 no .
H17B H7 2.5272 no .
H17B H21B 3.1058 no .
H17C O2 3.4587 no 4_555
H17C O3 3.3020 no 2_646
H17C O7 3.5822 no .
H17C C2 3.3692 no 2_646
H17C H2A 2.4636 no 2_646
H17C H2B 3.5311 no 2_646
H17C H7 3.2382 no .
H17C H15A 3.3543 no 2_656
H17C H15B 3.4144 no 2_656
H17C H21B 3.0070 no .
H18A O7 2.7270 no .
H18A O8 2.9484 no .
H18A C21 3.3189 no .
H18A H7 3.4326 no .
H18A H18A 3.2940 no 3_667
H18A H18C 3.2715 no 3_667
H18A H21A 2.9241 no .
H18B O8 2.6870 no .
H18B O9 3.3473 no .
H18B H1A 3.5894 no 4_455
H18B H1B 3.5537 no 4_455
H18B H11 3.0736 no 2_546
H18B H12 3.2079 no 2_546
H18C O7 3.1314 no 3_667
H18C C21 3.4276 no 3_667
H18C H1A 3.2589 no 4_455
H18C H1B 3.2156 no 4_455
H18C H7 3.2819 no 3_667
H18C H18A 3.2715 no 3_667
H18C H21C 2.9937 no 3_667
H19A N1 3.3009 no 2_556
H19A C6 2.9420 no 2_556
H19A C7 2.7678 no 2_556
H19A C8 3.0242 no 2_556
H19A C9 3.3497 no 2_556
H19A H6 3.1519 no 2_556
H19A H9 3.3586 no 2_556
H19B O2 3.1527 no 2_556
H19B N1 3.0115 no 2_556
H19B C1 3.2199 no 4_455
H19B C3 3.2842 no 2_556
H19B C7 3.1770 no 2_556
H19B H1A 3.5267 no 4_455
H19B H1B 2.3247 no 4_455
H19B H1C 3.4821 no 4_455
H19C O1 3.3357 no 4_455
H19C C11 3.4410 no 2_546
H19C H1B 2.9903 no 4_455
H19C H11 2.8702 no 2_546
H19C H12 3.3961 no 2_546
H19C H16B 3.3761 no 2_556
H19C H20C 3.3460 no 2_546
H20A C16 3.0557 no 1_565
H20A H16A 2.9333 no 1_565
H20A H16B 2.9962 no 1_565
H20A H16C 2.7216 no 1_565
H20A H21A 3.4474 no .
H20B O2 2.8406 no 2_556
H20B O7 2.9525 no 3_667
H20B H7 2.6166 no 3_667
H20C N2 3.3900 no 2_556
H20C C8 3.3045 no 2_556
H20C C9 3.3562 no 2_556
H20C C10 3.4668 no 2_556
H20C C11 3.4906 no 2_556
H20C C12 3.4571 no 2_556
H20C H16C 3.4681 no 1_565
H20C H19C 3.3461 no 2_556
H21A C2 3.5875 no .
H21A C8 3.3226 no .
H21A C9 2.8483 no .
H21A C10 3.4472 no .
H21A C16 3.5006 no 1_565
H21A H2B 3.5136 no .
H21A H2C 2.8382 no .
H21A H6 3.2964 no .
H21A H9 2.6641 no .
H21A H16A 2.7977 no 1_565
H21A H16B 3.3180 no 1_565
H21A H18A 2.9241 no .
H21A H20A 3.4474 no .
H21B O2 3.3785 no 4_555
H21B C2 3.4031 no .
H21B C6 3.2327 no .
H21B C15 3.4950 no 2_656
H21B C17 3.5060 no .
H21B H1C 3.3313 no 2_656
H21B H2B 2.9659 no .
H21B H2C 3.0506 no .
H21B H6 2.9079 no .
H21B H9 3.4238 no .
H21B H15C 2.6949 no 2_656
H21B H17B 3.1058 no .
H21B H17C 3.0070 no .
H21C O2 3.1104 no 4_555
H21C C1 2.7944 no 2_656
H21C H1A 2.7166 no 2_656
H21C H1B 3.0884 no 2_656
H21C H1C 2.1822 no 2_656
H21C H15B 3.5503 no 1_565
H21C H15C 3.3811 no 2_656
H21C H16A 3.0629 no 1_565
H21C H18C 2.9937 no 3_667

loop_
_geom_hbond_atom_site_label_D
_geom_hbond_atom_site_label_H
_geom_hbond_atom_site_label_A
_geom_hbond_site_symmetry_A
_geom_hbond_distance_DA
_geom_hbond_distance_DH
_geom_hbond_distance_HA
_geom_hbond_angle_DHA
_geom_hbond_publ_flag
O7 H7 O2 4_555 2.783(3) 0.840 1.975 161.2 no

loop_
_geom_torsion_atom_site_label_1
_geom_torsion_atom_site_label_2
_geom_torsion_atom_site_label_3
_geom_torsion_atom_site_label_4
_geom_torsion
_geom_torsion_publ_flag
_geom_torsion_site_symmetry_1
_geom_torsion_site_symmetry_3
_geom_torsion_site_symmetry_4
V2 V1 V2 V1 -0.000(12) no . 3_666 3_666
V2 V1 V2 O2 133.68(4) no . 3_666 3_666
V2 V1 V2 O3 128.79(3) no . 3_666 .
V2 V1 V2 O4 18.477(18) no . 3_666 3_666
V2 V1 V2 O6 -49.988(18) no . 3_666 3_666
V2 V1 V2 N1 -70.94(3) no . 3_666 3_666
V2 V1 V2 N2 -136.881(15) no . 3_666 3_666
V2 V1 V2 V1 0.000(12) no 3_666 . 3_666
V2 V1 V2 O2 140.41(3) no 3_666 . .
V2 V1 V2 O3 27.094(19) no 3_666 . 3_666
V2 V1 V2 O4 141.83(3) no 3_666 . .
V2 V1 V2 O6 -43.105(14) no 3_666 . .
V2 V1 V2 N1 -125.271(16) no 3_666 . .
V2 V1 V2 N2 -61.89(3) no 3_666 . .
O1 V1 V2 V1 -126.59(8) no . . 3_666
O1 V1 V2 O2 13.83(9) no . . .
O1 V1 V2 O3 -99.49(8) no . . 3_666
O1 V1 V2 O4 15.24(8) no . . .
O1 V1 V2 O6 -169.69(8) no . . .
O1 V1 V2 N1 108.14(8) no . . .
O1 V1 V2 N2 171.52(8) no . . .
V2 V1 O3 V2 -66.92(13) no . . 3_666
O3 V1 V2 V1 29.96(6) no . . 3_666
O3 V1 V2 O2 170.37(7) no . . .
O3 V1 V2 O3 57.05(7) no . . 3_666
O3 V1 V2 O4 171.78(7) no . . .
O3 V1 V2 O6 -13.15(6) no . . .
O3 V1 V2 N1 -95.31(7) no . . .
O3 V1 V2 N2 -31.93(7) no . . .
V2 V1 O4 V2 -0.000(14) no . . .
O4 V1 V2 V1 -141.83(10) no . . 3_666
O4 V1 V2 O2 -1.41(10) no . . .
O4 V1 V2 O3 -114.73(10) no . . 3_666
O4 V1 V2 O4 -0.00(9) no . . .
O4 V1 V2 O6 175.07(10) no . . .
O4 V1 V2 N1 92.90(10) no . . .
O4 V1 V2 N2 156.29(10) no . . .
V2 V1 O5 C1 157.11(12) no . . .
O5 V1 V2 V1 121.96(6) no . . 3_666
O5 V1 V2 O2 -97.63(6) no . . .
O5 V1 V2 O3 149.05(6) no . . 3_666
O5 V1 V2 O4 -96.22(6) no . . .
O5 V1 V2 O6 78.85(6) no . . .
O5 V1 V2 N1 -3.31(6) no . . .
O5 V1 V2 N2 60.07(6) no . . .
V2 V1 O6 V1 -91.19(7) no . . 3_666
V2 V1 O6 V2 0.0 no . . .
V2 V1 O6 C2 136.21(13) no . . .
O6 V1 V2 V1 43.11(5) no . . 3_666
O6 V1 V2 O2 -176.48(6) no . . .
O6 V1 V2 O3 70.20(6) no . . 3_666
O6 V1 V2 O4 -175.07(6) no . . .
O6 V1 V2 O6 0.00(5) no . . .
O6 V1 V2 N1 -82.17(6) no . . .
O6 V1 V2 N2 -18.78(6) no . . .
V2 V1 O6 V1 47.59(6) no . 3_666 3_666
V2 V1 O6 V2 134.24(6) no . 3_666 3_666
V2 V1 O6 C2 -86.42(12) no . 3_666 3_666
O6 V1 V2 V1 -34.65(5) no 3_666 . 3_666
O6 V1 V2 O2 105.77(5) no 3_666 . .
O6 V1 V2 O3 -7.55(5) no 3_666 . 3_666
O6 V1 V2 O4 107.18(5) no 3_666 . .
O6 V1 V2 O6 -77.75(5) no 3_666 . .
O6 V1 V2 N1 -159.92(5) no 3_666 . .
O6 V1 V2 N2 -96.53(5) no 3_666 . .
O1 V1 V2 V1 142.33(7) no . 3_666 3_666
O1 V1 V2 O2 -83.99(8) no . 3_666 3_666
O1 V1 V2 O3 -88.88(7) no . 3_666 .
O1 V1 V2 O4 160.80(7) no . 3_666 3_666
O1 V1 V2 O6 92.34(7) no . 3_666 3_666
O1 V1 V2 N1 71.39(7) no . 3_666 3_666
O1 V1 V2 N2 5.45(7) no . 3_666 3_666
V2 V1 O3 V2 0.000(16) no 3_666 . 3_666
O3 V1 V2 V1 -128.79(12) no . 3_666 3_666
O3 V1 V2 O2 4.89(12) no . 3_666 3_666
O3 V1 V2 O3 0.00(12) no . 3_666 .
O3 V1 V2 O4 -110.31(12) no . 3_666 3_666
O3 V1 V2 O6 -178.78(12) no . 3_666 3_666
O3 V1 V2 N1 160.27(12) no . 3_666 3_666
O3 V1 V2 N2 94.33(12) no . 3_666 3_666
V2 V1 O4 V2 -53.31(12) no 3_666 . .
O4 V1 V2 V1 26.43(8) no . 3_666 3_666
O4 V1 V2 O2 160.11(8) no . 3_666 3_666
O4 V1 V2 O3 155.22(8) no . 3_666 .
O4 V1 V2 O4 44.90(8) no . 3_666 3_666
O4 V1 V2 O6 -23.56(8) no . 3_666 3_666
O4 V1 V2 N1 -44.51(9) no . 3_666 3_666
O4 V1 V2 N2 -110.45(8) no . 3_666 3_666
V2 V1 O5 C1 -83.41(13) no 3_666 . .
O5 V1 V2 V1 -110.35(8) no . 3_666 3_666
O5 V1 V2 O2 23.33(9) no . 3_666 3_666
O5 V1 V2 O3 18.44(8) no . 3_666 .
O5 V1 V2 O4 -91.87(8) no . 3_666 3_666
O5 V1 V2 O6 -160.34(9) no . 3_666 3_666
O5 V1 V2 N1 178.71(8) no . 3_666 3_666
O5 V1 V2 N2 112.77(8) no . 3_666 3_666
V2 V1 O6 V1 48.53(6) no 3_666 . 3_666
V2 V1 O6 V2 139.73(5) no 3_666 . .
V2 V1 O6 C2 -84.06(10) no 3_666 . .
O6 V1 V2 V1 -30.69(4) no . 3_666 3_666
O6 V1 V2 O2 102.99(6) no . 3_666 3_666
O6 V1 V2 O3 98.10(5) no . 3_666 .
O6 V1 V2 O4 -12.21(4) no . 3_666 3_666
O6 V1 V2 O6 -80.68(5) no . 3_666 3_666
O6 V1 V2 N1 -101.63(5) no . 3_666 3_666
O6 V1 V2 N2 -167.57(4) no . 3_666 3_666
V2 V1 O6 V1 -86.64(6) no 3_666 3_666 3_666
V2 V1 O6 V2 -0.000(11) no 3_666 3_666 3_666
V2 V1 O6 C2 139.34(16) no 3_666 3_666 3_666
O6 V1 V2 V1 49.99(8) no 3_666 3_666 3_666
O6 V1 V2 O2 -176.33(8) no 3_666 3_666 3_666
O6 V1 V2 O3 178.78(8) no 3_666 3_666 .
O6 V1 V2 O4 68.47(8) no 3_666 3_666 3_666
O6 V1 V2 O6 -0.00(7) no 3_666 3_666 3_666
O6 V1 V2 N1 -20.95(8) no 3_666 3_666 3_666
O6 V1 V2 N2 -86.89(8) no 3_666 3_666 3_666
O1 V1 O3 V2 95.52(12) no . . 3_666
O1 V1 O4 V2 -168.38(9) no . . .
O1 V1 O5 C1 22.61(16) no . . .
O1 V1 O6 V1 178.27(9) no . 3_666 3_666
O1 V1 O6 V2 -95.08(9) no . 3_666 3_666
O1 V1 O6 C2 44.26(14) no . 3_666 3_666
O3 V1 O4 V2 -17.9(3) no . . .
O4 V1 O3 V2 -55.3(3) no . . 3_666
O3 V1 O5 C1 -74.29(14) no . . .
O5 V1 O3 V2 -163.47(12) no . . 3_666
O3 V1 O6 V1 78.49(8) no . . 3_666
O3 V1 O6 V2 169.68(6) no . . .
O3 V1 O6 C2 -54.10(11) no . . .
O6 V1 O3 V2 -76.53(11) no . . 3_666
O3 V1 O6 V1 -86.02(8) no . 3_666 3_666
O3 V1 O6 V2 0.63(7) no . 3_666 3_666
O3 V1 O6 C2 139.97(14) no . 3_666 3_666
O6 V1 O3 V2 -0.92(11) no 3_666 . 3_666
O4 V1 O5 C1 126.11(14) no . . .
O5 V1 O4 V2 88.14(10) no . . .
O4 V1 O6 V1 -93.77(8) no . . 3_666
O4 V1 O6 V2 -2.58(6) no . . .
O4 V1 O6 C2 133.63(11) no . . .
O6 V1 O4 V2 3.68(8) no . . .
O4 V1 O6 V1 76.85(8) no . 3_666 3_666
O4 V1 O6 V2 163.50(8) no . 3_666 3_666
O4 V1 O6 C2 -57.16(13) no . 3_666 3_666
O6 V1 O4 V2 -70.32(10) no 3_666 . .
O5 V1 O6 V1 166.22(9) no . . 3_666
O5 V1 O6 V2 -102.59(7) no . . .
O5 V1 O6 C2 33.62(11) no . . .
O6 V1 O5 C1 -157.22(14) no . . .
O5 V1 O6 V1 -36.9(3) no . 3_666 3_666
O5 V1 O6 V2 49.8(3) no . 3_666 3_666
O5 V1 O6 C2 -170.91(19) no . 3_666 3_666
O6 V1 O5 C1 -121.8(2) no 3_666 . .
O6 V1 O6 V1 -0.00(6) no . 3_666 3_666
O6 V1 O6 V2 86.64(7) no . 3_666 3_666
O6 V1 O6 C2 -134.01(13) no . 3_666 3_666
O6 V1 O6 V1 0.00(7) no 3_666 . 3_666
O6 V1 O6 V2 91.19(6) no 3_666 . .
O6 V1 O6 C2 -132.60(12) no 3_666 . .
V1 V2 O3 V1 -45.95(10) no . 3_666 3_666
V1 V2 O4 V1 -0.000(13) no . . .
V1 V2 O6 V1 0.0 no . . .
V1 V2 O6 V1 105.47(8) no . . 3_666
V1 V2 O6 C2 -125.88(15) no . . .
V1 V2 N1 C3 -48.76(14) no . . .
V1 V2 N1 C7 127.07(14) no . . .
V1 V2 N2 C8 -66.30(16) no . . .
V1 V2 N2 C12 116.22(13) no . . .
V1 V2 O3 V1 0.000(14) no 3_666 3_666 3_666
V1 V2 O4 V1 34.77(8) no 3_666 . .
V1 V2 O6 V1 -105.47(8) no 3_666 . .
V1 V2 O6 V1 -0.000(12) no 3_666 . 3_666
V1 V2 O6 C2 128.65(17) no 3_666 . .
V1 V2 N1 C3 -109.59(13) no 3_666 . .
V1 V2 N1 C7 66.24(16) no 3_666 . .
V1 V2 N2 C8 -121.03(14) no 3_666 . .
V1 V2 N2 C12 61.49(14) no 3_666 . .
O2 V2 O3 V1 176.82(11) no . 3_666 3_666
O2 V2 O4 V1 178.96(10) no . . .
O2 V2 N1 C3 85.66(16) no . . .
O2 V2 N1 C7 -98.51(16) no . . .
O2 V2 N2 C8 97.97(15) no . . .
O2 V2 N2 C12 -79.51(15) no . . .
O3 V2 O4 V1 69.06(10) no 3_666 . .
O4 V2 O3 V1 -74.55(11) no . 3_666 3_666
O3 V2 O6 V1 -104.73(8) no 3_666 . .
O3 V2 O6 V1 0.73(8) no 3_666 . 3_666
O3 V2 O6 C2 129.39(15) no 3_666 . .
O6 V2 O3 V1 -0.82(9) no . 3_666 3_666
O3 V2 N1 C3 -134.69(18) no 3_666 . .
O3 V2 N1 C7 41.1(3) no 3_666 . .
N1 V2 O3 V1 38.8(3) no . 3_666 3_666
O3 V2 N2 C8 -156.67(15) no 3_666 . .
O3 V2 N2 C12 25.85(15) no 3_666 . .
N2 V2 O3 V1 83.51(11) no . 3_666 3_666
O4 V2 O6 V1 2.58(6) no . . .
O4 V2 O6 V1 108.05(8) no . . 3_666
O4 V2 O6 C2 -123.30(14) no . . .
O6 V2 O4 V1 -3.69(8) no . . .
O4 V2 N1 C3 -17.97(15) no . . .
O4 V2 N1 C7 157.86(15) no . . .
N1 V2 O4 V1 -85.65(10) no . . .
O4 V2 N2 C8 -36.8(3) no . . .
O4 V2 N2 C12 145.70(15) no . . .
N2 V2 O4 V1 -47.8(3) no . . .
O6 V2 N1 C3 -95.93(15) no . . .
O6 V2 N1 C7 79.90(14) no . . .
N1 V2 O6 V1 92.68(7) no . . .
N1 V2 O6 V1 -161.85(9) no . . 3_666
N1 V2 O6 C2 -33.20(14) no . . .
O6 V2 N2 C8 -80.02(14) no . . .
O6 V2 N2 C12 102.50(14) no . . .
N2 V2 O6 V1 165.53(7) no . . .
N2 V2 O6 V1 -89.00(8) no . . 3_666
N2 V2 O6 C2 39.65(14) no . . .
N1 V2 N2 C8 3.23(13) no . . .
N1 V2 N2 C12 -174.25(17) no . . .
N2 V2 N1 C3 177.67(17) no . . .
N2 V2 N1 C7 -6.50(13) no . . .
O8 O9 O9 O8 180(832200) no . 3_657 3_657
V2 N1 C3 C4 174.53(14) no . . .
V2 N1 C7 C6 -173.67(14) no . . .
V2 N1 C7 C8 8.5(3) no . . .
C3 N1 C7 C6 2.4(4) no . . .
C3 N1 C7 C8 -175.49(19) no . . .
C7 N1 C3 C4 -1.4(4) no . . .
V2 N2 C8 C7 -0.0(3) no . . .
V2 N2 C8 C9 -178.82(14) no . . .
V2 N2 C12 C11 177.84(15) no . . .
C8 N2 C12 C11 0.3(4) no . . .
C12 N2 C8 C7 177.53(19) no . . .
C12 N2 C8 C9 -1.2(4) no . . .
N1 C3 C4 C5 -1.2(4) no . . .
C3 C4 C5 C6 2.9(4) no . . .
C3 C4 C5 C13 -179.1(2) no . . .
C4 C5 C6 C7 -1.9(4) no . . .
C4 C5 C13 C15 16.9(4) no . . .
C4 C5 C13 C16 -103.1(3) no . . .
C4 C5 C13 C17 137.9(3) no . . .
C6 C5 C13 C15 -165.1(2) no . . .
C6 C5 C13 C16 74.9(3) no . . .
C6 C5 C13 C17 -44.1(4) no . . .
C13 C5 C6 C7 179.9(2) no . . .
C5 C6 C7 N1 -0.7(4) no . . .
C5 C6 C7 C8 176.9(2) no . . .
N1 C7 C8 N2 -5.3(3) no . . .
N1 C7 C8 C9 173.5(2) no . . .
C6 C7 C8 N2 176.9(2) no . . .
C6 C7 C8 C9 -4.3(4) no . . .
N2 C8 C9 C10 1.2(4) no . . .
C7 C8 C9 C10 -177.5(2) no . . .
C8 C9 C10 C11 -0.1(4) no . . .
C8 C9 C10 C14 179.0(2) no . . .
C9 C10 C11 C12 -0.8(4) no . . .
C9 C10 C14 C18 2.2(4) no . . .
C9 C10 C14 C19 -117.2(3) no . . .
C9 C10 C14 C20 125.7(3) no . . .
C11 C10 C14 C18 -178.7(3) no . . .
C11 C10 C14 C19 61.9(3) no . . .
C11 C10 C14 C20 -55.2(4) no . . .
C14 C10 C11 C12 -180.0(3) no . . .
C10 C11 C12 N2 0.7(4) no . . .
